data_4102342
loop_
_publ_author_name
'Pengfei Lu'
'Tanya C. Boorman'
'Alexandra M. Z. Slawin'
'Igor Larrosa'

_publ_section_title
;
 Gold(I)-Mediated C-H Activation of Arenes
;
_journal_name_full 'Journal of the American Chemical Society'
_journal_page_first 5580
_journal_page_last 5581
_journal_paper_doi 10.1021/ja101525w
_journal_volume 132
_journal_year 2010
_chemical_formula_moiety 'C18 H30 Au N2 O4 P'
_chemical_formula_sum 'C18 H30 Au N2 O4 P'
_chemical_formula_weight 566.38
_chemical_name_systematic
; 
 ? 
;
_space_group_IT_number 14
_symmetry_cell_setting monoclinic
_symmetry_space_group_name_Hall '-P 2yn'
_symmetry_space_group_name_H-M 'P 1 21/n 1'
_atom_sites_solution_hydrogens geom
_atom_sites_solution_primary direct
_atom_sites_solution_secondary difmap
_audit_creation_method SHELXL-97
_cell_angle_alpha 90.00
_cell_angle_beta 106.169(12)
_cell_angle_gamma 90.00
_cell_formula_units_Z 4
_cell_length_a 8.837(4)
_cell_length_b 20.754(7)
_cell_length_c 11.608(5)
_cell_measurement_reflns_used 7523
_cell_measurement_temperature 93(2)
_cell_measurement_theta_max 28.9
_cell_measurement_theta_min 2.4
_cell_volume 2044.7(15)
_computing_cell_refinement 'CrystalClear (Rigaku Corp., 2004)'
_computing_data_collection 'CrystalClear (Rigaku Corp., 2004)'
_computing_data_reduction 'CrystalClear (Rigaku Corp., 2004)'
_computing_molecular_graphics 'Bruker SHELXTL'
_computing_publication_material 'Bruker SHELXTL'
_computing_structure_refinement 'SHELXL-97 (Sheldrick, 1997)'
_computing_structure_solution 'SHELXS-97 (Sheldrick, 1990)'
_diffrn_ambient_temperature 93(2)
_diffrn_measured_fraction_theta_full 0.988
_diffrn_measured_fraction_theta_max 0.985
_diffrn_measurement_device_type CCD
_diffrn_measurement_method '\w and \f scans'
_diffrn_radiation_monochromator confocal
_diffrn_radiation_source 'rotating anode'
_diffrn_radiation_type MoK\a
_diffrn_radiation_wavelength 0.71073
_diffrn_reflns_av_R_equivalents 0.0916
_diffrn_reflns_av_sigmaI/netI 0.0651
_diffrn_reflns_limit_h_max 10
_diffrn_reflns_limit_h_min -8
_diffrn_reflns_limit_k_max 23
_diffrn_reflns_limit_k_min -24
_diffrn_reflns_limit_l_max 11
_diffrn_reflns_limit_l_min -13
_diffrn_reflns_number 12607
_diffrn_reflns_theta_full 25.00
_diffrn_reflns_theta_max 25.36
_diffrn_reflns_theta_min 1.96
_exptl_absorpt_coefficient_mu 7.298
_exptl_absorpt_correction_T_max 1.000
_exptl_absorpt_correction_T_min 0.361
_exptl_absorpt_correction_type multi-scan
_exptl_absorpt_process_details 'Jacobson, R. (1998) Private communication'
_exptl_crystal_colour Yellow
_exptl_crystal_density_diffrn 1.840
_exptl_crystal_density_method 'not measured'
_exptl_crystal_description Prism
_exptl_crystal_F_000 1112
_exptl_crystal_size_max 0.30
_exptl_crystal_size_mid 0.10
_exptl_crystal_size_min 0.10
_refine_diff_density_max 3.357
_refine_diff_density_min -2.467
_refine_diff_density_rms 0.365
_refine_ls_extinction_method none
_refine_ls_goodness_of_fit_ref 1.155
_refine_ls_hydrogen_treatment constr
_refine_ls_matrix_type full
_refine_ls_number_parameters 236
_refine_ls_number_reflns 3686
_refine_ls_number_restraints 6
_refine_ls_restrained_S_all 1.154
_refine_ls_R_factor_all 0.0489
_refine_ls_R_factor_gt 0.0433
_refine_ls_shift/su_max 0.013
_refine_ls_shift/su_mean 0.002
_refine_ls_structure_factor_coef Fsqd
_refine_ls_weighting_details 'calc w=1/[\s^2^(Fo^2^)+(0.1008P)^2^+0.0000P] where P=(Fo^2^+2Fc^2^)/3'
_refine_ls_weighting_scheme calc
_refine_ls_wR_factor_gt 0.1234
_refine_ls_wR_factor_ref 0.1579
_reflns_number_gt 3341
_reflns_number_total 3686
_reflns_threshold_expression >2sigma(I)
_cod_data_source_file ja101525w_si_007.cif
_cod_data_source_block 2F
_cod_original_cell_volume 2044.6(14)
_cod_database_code 4102342

loop_
_symmetry_equiv_pos_as_xyz
'x, y, z'
'-x+1/2, y+1/2, -z+1/2'
'-x, -y, -z'
'x-1/2, -y-1/2, z-1/2'

loop_
_atom_site_label
_atom_site_type_symbol
_atom_site_fract_x
_atom_site_fract_y
_atom_site_fract_z
_atom_site_U_iso_or_equiv
_atom_site_adp_type
_atom_site_occupancy
_atom_site_symmetry_multiplicity
_atom_site_calc_flag
_atom_site_refinement_flags
Au1 Au 0.08353(3) 0.126604(10) 0.23173(2) 0.01157(18) Uani 1 1 d .
O1 O 0.2563(7) 0.1231(2) 0.0526(6) 0.0275(15) Uani 1 1 d .
O2 O 0.1661(9) 0.1339(3) -0.1382(6) 0.0391(18) Uani 1 1 d .
N2 N 0.1513(8) 0.1174(3) -0.0406(6) 0.0165(14) Uani 1 1 d .
C1 C -0.0468(7) 0.0888(3) 0.0689(6) 0.0141(13) Uani 1 1 d .
C2 C -0.0026(7) 0.0892(3) -0.0376(5) 0.0148(13) Uani 1 1 d .
C3 C -0.0925(7) 0.0650(3) -0.1474(6) 0.0153(13) Uani 1 1 d .
H3A H -0.0554 0.0670 -0.2148 0.018 Uiso 1 1 calc R
C4 C -0.2376(8) 0.0382(3) -0.1541(6) 0.0206(14) Uani 1 1 d .
H4A H -0.2993 0.0214 -0.2262 0.025 Uiso 1 1 calc R
C5 C -0.2907(8) 0.0365(3) -0.0521(6) 0.0181(14) Uani 1 1 d .
H5A H -0.3893 0.0197 -0.0551 0.022 Uiso 1 1 calc R
O5 O -0.4041(6) 0.0606(3) 0.1389(5) 0.0333(13) Uani 1 1 d .
O6 O -0.1718(6) 0.0448(3) 0.2568(4) 0.0309(12) Uani 1 1 d .
N6 N -0.2604(6) 0.0549(3) 0.1569(5) 0.0182(12) Uani 1 1 d .
C6 C -0.1938(7) 0.0604(3) 0.0536(5) 0.0145(13) Uani 1 1 d U
P1 P 0.22329(18) 0.16416(8) 0.41654(13) 0.0112(4) Uani 1 1 d .
C7 C 0.1196(7) 0.2350(3) 0.4633(5) 0.0145(13) Uani 1 1 d .
C8 C 0.1782(8) 0.2542(3) 0.5970(5) 0.0174(14) Uani 1 1 d .
H8A H 0.1184 0.2903 0.6118 0.026 Uiso 1 1 calc R
H8B H 0.2877 0.2657 0.6163 0.026 Uiso 1 1 calc R
H8C H 0.1651 0.2185 0.6459 0.026 Uiso 1 1 calc R
C9 C 0.1357(8) 0.2946(3) 0.3889(6) 0.0217(15) Uani 1 1 d .
H9A H 0.0832 0.3305 0.4129 0.033 Uiso 1 1 calc R
H9B H 0.0888 0.2858 0.3054 0.033 Uiso 1 1 calc R
H9C H 0.2453 0.3046 0.4019 0.033 Uiso 1 1 calc R
C10 C -0.0587(8) 0.2218(4) 0.4331(6) 0.0232(15) Uani 1 1 d .
H10A H -0.1103 0.2579 0.4576 0.035 Uiso 1 1 calc R
H10B H -0.0766 0.1838 0.4747 0.035 Uiso 1 1 calc R
H10C H -0.1003 0.2154 0.3482 0.035 Uiso 1 1 calc R
C11 C 0.4266(7) 0.1884(3) 0.4092(5) 0.0160(13) Uani 1 1 d .
C12 C 0.5235(8) 0.2271(3) 0.5161(6) 0.0185(14) Uani 1 1 d .
H12A H 0.6245 0.2370 0.5048 0.028 Uiso 1 1 calc R
H12B H 0.5377 0.2023 0.5882 0.028 Uiso 1 1 calc R
H12C H 0.4693 0.2665 0.5228 0.028 Uiso 1 1 calc R
C13 C 0.4123(8) 0.2281(4) 0.2939(6) 0.0269(17) Uani 1 1 d .
H13A H 0.5155 0.2402 0.2897 0.040 Uiso 1 1 calc R
H13B H 0.3510 0.2661 0.2952 0.040 Uiso 1 1 calc R
H13C H 0.3616 0.2025 0.2250 0.040 Uiso 1 1 calc R
C14 C 0.5226(11) 0.1279(3) 0.3947(10) 0.027(2) Uani 1 1 d .
H14A H 0.6255 0.1408 0.3910 0.040 Uiso 1 1 calc R
H14B H 0.4693 0.1058 0.3221 0.040 Uiso 1 1 calc R
H14C H 0.5325 0.0997 0.4620 0.040 Uiso 1 1 calc R
C15 C 0.2385(7) 0.0950(3) 0.5280(6) 0.0142(13) Uani 1 1 d .
C16 C 0.2653(8) 0.0315(3) 0.4686(6) 0.0187(14) Uani 1 1 d .
H16A H 0.2726 -0.0034 0.5243 0.028 Uiso 1 1 calc R
H16B H 0.3613 0.0342 0.4455 0.028 Uiso 1 1 calc R
H16C H 0.1786 0.0239 0.3988 0.028 Uiso 1 1 calc R
C17 C 0.0779(8) 0.0871(3) 0.5559(6) 0.0191(14) Uani 1 1 d .
H17A H 0.0844 0.0524 0.6117 0.029 Uiso 1 1 calc R
H17B H -0.0025 0.0778 0.4831 0.029 Uiso 1 1 calc R
H17C H 0.0523 0.1263 0.5903 0.029 Uiso 1 1 calc R
C18 C 0.3690(9) 0.1029(4) 0.6464(6) 0.0218(16) Uani 1 1 d .
H18A H 0.3687 0.0664 0.6970 0.033 Uiso 1 1 calc R
H18B H 0.3503 0.1414 0.6862 0.033 Uiso 1 1 calc R
H18C H 0.4693 0.1060 0.6299 0.033 Uiso 1 1 calc R

loop_
_atom_site_aniso_label
_atom_site_aniso_U_11
_atom_site_aniso_U_22
_atom_site_aniso_U_33
_atom_site_aniso_U_23
_atom_site_aniso_U_13
_atom_site_aniso_U_12
Au1 0.0148(3) 0.0073(3) 0.0126(3) -0.00069(7) 0.00384(17) -0.00180(7)
O1 0.021(3) 0.036(4) 0.024(4) -0.004(2) 0.004(3) -0.0043(19)
O2 0.049(4) 0.048(4) 0.023(4) -0.005(2) 0.013(3) -0.024(3)
N2 0.024(4) 0.012(3) 0.017(3) -0.004(2) 0.010(3) 0.000(2)
C1 0.015(3) 0.005(3) 0.019(3) 0.000(2) 0.001(3) 0.002(2)
C2 0.018(3) 0.007(3) 0.019(3) 0.000(2) 0.005(3) 0.003(2)
C3 0.020(3) 0.012(3) 0.015(3) -0.001(2) 0.005(3) 0.003(2)
C4 0.023(3) 0.013(4) 0.022(4) -0.006(3) 0.000(3) 0.002(3)
C5 0.014(3) 0.012(4) 0.024(4) -0.003(3) 0.000(3) -0.003(2)
O5 0.022(3) 0.052(4) 0.029(3) -0.011(3) 0.011(2) -0.007(2)
O6 0.030(3) 0.039(3) 0.024(3) 0.013(2) 0.007(2) -0.008(2)
N6 0.018(3) 0.010(3) 0.026(3) -0.002(2) 0.005(2) -0.005(2)
C6 0.0149(15) 0.0135(15) 0.0150(15) -0.0001(9) 0.0039(10) 0.0007(9)
P1 0.0143(8) 0.0079(9) 0.0124(8) -0.0011(6) 0.0055(6) -0.0018(6)
C7 0.017(3) 0.011(4) 0.016(3) -0.005(2) 0.007(3) 0.000(2)
C8 0.022(3) 0.017(4) 0.018(3) -0.008(3) 0.011(3) 0.000(3)
C9 0.027(4) 0.014(4) 0.024(4) 0.000(3) 0.006(3) -0.003(3)
C10 0.017(3) 0.022(4) 0.030(4) -0.001(3) 0.006(3) 0.004(3)
C11 0.015(3) 0.021(4) 0.015(3) -0.002(2) 0.010(3) -0.002(3)
C12 0.018(3) 0.012(4) 0.028(4) -0.008(3) 0.010(3) 0.000(3)
C13 0.032(4) 0.033(5) 0.021(4) -0.006(3) 0.016(3) -0.016(3)
C14 0.020(5) 0.023(5) 0.043(6) -0.010(3) 0.018(4) -0.004(3)
C15 0.014(3) 0.009(4) 0.020(3) 0.003(3) 0.006(3) 0.000(2)
C16 0.022(3) 0.006(3) 0.030(4) -0.001(3) 0.010(3) 0.001(2)
C17 0.027(4) 0.012(4) 0.020(3) 0.001(3) 0.010(3) -0.007(3)
C18 0.027(4) 0.018(4) 0.017(4) -0.002(3) 0.000(3) -0.003(3)

loop_
_atom_type_symbol
_atom_type_description
_atom_type_scat_dispersion_real
_atom_type_scat_dispersion_imag
_atom_type_scat_source
C C 0.0033 0.0016 'International Tables Vol C Tables 4.2.6.8 and 6.1.1.4'
H H 0.0000 0.0000 'International Tables Vol C Tables 4.2.6.8 and 6.1.1.4'
N N 0.0061 0.0033 'International Tables Vol C Tables 4.2.6.8 and 6.1.1.4'
O O 0.0106 0.0060 'International Tables Vol C Tables 4.2.6.8 and 6.1.1.4'
P P 0.1023 0.0942 'International Tables Vol C Tables 4.2.6.8 and 6.1.1.4'
Au Au -2.0133 8.8022 'International Tables Vol C Tables 4.2.6.8 and 6.1.1.4'

loop_
_geom_angle_atom_site_label_1
_geom_angle_atom_site_label_2
_geom_angle_atom_site_label_3
_geom_angle
C1 Au1 P1 177.12(18)
O1 N2 O2 122.9(7)
O1 N2 C2 119.4(6)
O2 N2 C2 117.7(6)
C6 C1 C2 111.7(6)
C6 C1 Au1 122.6(5)
C2 C1 Au1 125.7(5)
C3 C2 C1 125.4(6)
C3 C2 N2 114.3(6)
C1 C2 N2 120.3(6)
C4 C3 C2 118.7(6)
C4 C3 H3A 120.6
C2 C3 H3A 120.6
C3 C4 C5 119.4(6)
C3 C4 H4A 120.3
C5 C4 H4A 120.3
C6 C5 C4 118.4(6)
C6 C5 H5A 120.8
C4 C5 H5A 120.8
O6 N6 O5 122.3(6)
O6 N6 C6 119.1(5)
O5 N6 C6 118.6(5)
C5 C6 C1 126.4(6)
C5 C6 N6 113.8(6)
C1 C6 N6 119.8(5)
C7 P1 C11 110.4(3)
C7 P1 C15 109.8(3)
C11 P1 C15 110.0(3)
C7 P1 Au1 110.81(19)
C11 P1 Au1 108.6(2)
C15 P1 Au1 107.2(2)
C9 C7 C10 105.3(5)
C9 C7 C8 107.5(5)
C10 C7 C8 108.1(5)
C9 C7 P1 109.6(4)
C10 C7 P1 110.0(4)
C8 C7 P1 115.8(4)
C7 C8 H8A 109.5
C7 C8 H8B 109.5
H8A C8 H8B 109.5
C7 C8 H8C 109.5
H8A C8 H8C 109.5
H8B C8 H8C 109.5
C7 C9 H9A 109.5
C7 C9 H9B 109.5
H9A C9 H9B 109.5
C7 C9 H9C 109.5
H9A C9 H9C 109.5
H9B C9 H9C 109.5
C7 C10 H10A 109.5
C7 C10 H10B 109.5
H10A C10 H10B 109.5
C7 C10 H10C 109.5
H10A C10 H10C 109.5
H10B C10 H10C 109.5
C12 C11 C13 108.4(5)
C12 C11 C14 108.4(6)
C13 C11 C14 104.6(6)
C12 C11 P1 115.4(4)
C13 C11 P1 109.3(4)
C14 C11 P1 110.2(5)
C11 C12 H12A 109.5
C11 C12 H12B 109.5
H12A C12 H12B 109.5
C11 C12 H12C 109.5
H12A C12 H12C 109.5
H12B C12 H12C 109.5
C11 C13 H13A 109.5
C11 C13 H13B 109.5
H13A C13 H13B 109.5
C11 C13 H13C 109.5
H13A C13 H13C 109.5
H13B C13 H13C 109.5
C11 C14 H14A 109.5
C11 C14 H14B 109.5
H14A C14 H14B 109.5
C11 C14 H14C 109.5
H14A C14 H14C 109.5
H14B C14 H14C 109.5
C16 C15 C18 108.8(5)
C16 C15 C17 105.5(5)
C18 C15 C17 109.1(5)
C16 C15 P1 109.3(4)
C18 C15 P1 114.7(5)
C17 C15 P1 108.9(4)
C15 C16 H16A 109.5
C15 C16 H16B 109.5
H16A C16 H16B 109.5
C15 C16 H16C 109.5
H16A C16 H16C 109.5
H16B C16 H16C 109.5
C15 C17 H17A 109.5
C15 C17 H17B 109.5
H17A C17 H17B 109.5
C15 C17 H17C 109.5
H17A C17 H17C 109.5
H17B C17 H17C 109.5
C15 C18 H18A 109.5
C15 C18 H18B 109.5
H18A C18 H18B 109.5
C15 C18 H18C 109.5
H18A C18 H18C 109.5
H18B C18 H18C 109.5

loop_
_geom_bond_atom_site_label_1
_geom_bond_atom_site_label_2
_geom_bond_distance
Au1 C1 2.074(6)
Au1 P1 2.2933(17)
O1 N2 1.220(9)
O2 N2 1.224(9)
N2 C2 1.490(9)
C1 C6 1.392(9)
C1 C2 1.397(9)
C2 C3 1.393(9)
C3 C4 1.380(9)
C3 H3A 0.9300
C4 C5 1.391(10)
C4 H4A 0.9300
C5 C6 1.378(9)
C5 H5A 0.9300
O5 N6 1.234(7)
O6 N6 1.224(7)
N6 C6 1.480(8)
P1 C7 1.891(6)
P1 C11 1.890(6)
P1 C15 1.912(6)
C7 C9 1.537(9)
C7 C10 1.540(9)
C7 C8 1.545(9)
C8 H8A 0.9600
C8 H8B 0.9600
C8 H8C 0.9600
C9 H9A 0.9600
C9 H9B 0.9600
C9 H9C 0.9600
C10 H10A 0.9600
C10 H10B 0.9600
C10 H10C 0.9600
C11 C12 1.526(9)
C11 C13 1.547(9)
C11 C14 1.550(9)
C12 H12A 0.9600
C12 H12B 0.9600
C12 H12C 0.9600
C13 H13A 0.9600
C13 H13B 0.9600
C13 H13C 0.9600
C14 H14A 0.9600
C14 H14B 0.9600
C14 H14C 0.9600
C15 C16 1.536(9)
C15 C18 1.537(9)
C15 C17 1.550(9)
C16 H16A 0.9600
C16 H16B 0.9600
C16 H16C 0.9600
C17 H17A 0.9600
C17 H17B 0.9600
C17 H17C 0.9600
C18 H18A 0.9600
C18 H18B 0.9600
C18 H18C 0.9600

loop_
_geom_torsion_atom_site_label_1
_geom_torsion_atom_site_label_2
_geom_torsion_atom_site_label_3
_geom_torsion_atom_site_label_4
_geom_torsion
P1 Au1 C1 C6 37(4)
P1 Au1 C1 C2 -144(3)
C6 C1 C2 C3 0.7(9)
Au1 C1 C2 C3 -178.4(5)
C6 C1 C2 N2 -179.9(5)
Au1 C1 C2 N2 1.0(9)
O1 N2 C2 C3 -159.5(6)
O2 N2 C2 C3 20.4(9)
O1 N2 C2 C1 21.1(9)
O2 N2 C2 C1 -159.1(6)
C1 C2 C3 C4 -0.1(10)
N2 C2 C3 C4 -179.6(5)
C2 C3 C4 C5 0.6(9)
C3 C4 C5 C6 -1.7(10)
C4 C5 C6 C1 2.5(11)
C4 C5 C6 N6 -178.7(6)
C2 C1 C6 C5 -2.0(10)
Au1 C1 C6 C5 177.2(5)
C2 C1 C6 N6 179.4(5)
Au1 C1 C6 N6 -1.5(8)
O6 N6 C6 C5 145.8(6)
O5 N6 C6 C5 -34.0(8)
O6 N6 C6 C1 -35.3(9)
O5 N6 C6 C1 144.8(6)
C1 Au1 P1 C7 -103(4)
C1 Au1 P1 C11 136(4)
C1 Au1 P1 C15 17(4)
C11 P1 C7 C9 47.7(5)
C15 P1 C7 C9 169.1(4)
Au1 P1 C7 C9 -72.7(5)
C11 P1 C7 C10 163.1(4)
C15 P1 C7 C10 -75.5(5)
Au1 P1 C7 C10 42.7(5)
C11 P1 C7 C8 -74.0(5)
C15 P1 C7 C8 47.4(5)
Au1 P1 C7 C8 165.6(4)
C7 P1 C11 C12 46.2(5)
C15 P1 C11 C12 -75.0(5)
Au1 P1 C11 C12 167.9(4)
C7 P1 C11 C13 -76.3(5)
C15 P1 C11 C13 162.4(5)
Au1 P1 C11 C13 45.4(5)
C7 P1 C11 C14 169.3(5)
C15 P1 C11 C14 48.1(6)
Au1 P1 C11 C14 -69.0(6)
C7 P1 C15 C16 159.5(4)
C11 P1 C15 C16 -78.9(5)
Au1 P1 C15 C16 39.1(4)
C7 P1 C15 C18 -77.9(5)
C11 P1 C15 C18 43.7(6)
Au1 P1 C15 C18 161.7(4)
C7 P1 C15 C17 44.6(5)
C11 P1 C15 C17 166.3(4)
Au1 P1 C15 C17 -75.8(4)
